data_7703145
loop_
_publ_author_name
'Eliseeva, Anastasiya A.'
'Ivanov, Daniil M.'
'Novikov, Alexander S.'
'Rozhkov, Anton V.'
'Kornyakov, Ilya V.'
'Dubovtsev, Alexey Yu'
'Kukushkin, Vadim Yu'

_publ_section_title
;
 Hexaiododiplatinate(ii) as a useful supramolecular synthon for halogen
 bond involving crystal engineering.
;
_journal_issue 2
_journal_name_full 'Dalton transactions (Cambridge, England : 2003)'
_journal_page_first 356
_journal_page_last 367
_journal_paper_doi 10.1039/c9dt04221k
_journal_volume 49
_journal_year 2020
_chemical_formula_moiety 'I3 Pt, C6 F5 I, C8 H20 N'
_chemical_formula_sum 'C14 H20 F5 I4 N Pt'
_chemical_formula_weight 1000.00
_space_group_crystal_system triclinic
_space_group_IT_number 2
_space_group_name_Hall '-P 1'
_space_group_name_H-M_alt 'P -1'
_atom_sites_solution_hydrogens geom
_audit_creation_date 2019-05-24
_audit_creation_method
;
Olex2 1.2
(compiled 2018.05.29 svn.r3508 for OlexSys, GUI svn.r5506)
;
_audit_update_record
;
2019-08-05 deposited with the CCDC.	2019-12-03 downloaded from the CCDC.
;
_cell_angle_alpha 84.162(3)
_cell_angle_beta 80.035(3)
_cell_angle_gamma 67.019(3)
_cell_formula_units_Z 2
_cell_length_a 7.4631(3)
_cell_length_b 8.8084(3)
_cell_length_c 19.7624(7)
_cell_measurement_reflns_used 13395
_cell_measurement_temperature 100(2)
_cell_measurement_theta_max 31.2910
_cell_measurement_theta_min 2.1200
_cell_volume 1177.15(8)
_computing_molecular_graphics 'Olex2 (Dolomanov et al., 2009)'
_computing_publication_material 'Olex2 (Dolomanov et al., 2009)'
_computing_structure_refinement 'ShelXL (Sheldrick, 2015)'
_diffrn_ambient_temperature 100(2)
_diffrn_detector_area_resol_mean 16.2096
_diffrn_measured_fraction_theta_full 0.999
_diffrn_measured_fraction_theta_max 0.999
_diffrn_measurement_device_type 'Xcalibur, Eos'
_diffrn_measurement_method '\w scans'
_diffrn_radiation_type MoK\a
_diffrn_radiation_wavelength 0.71073
_diffrn_reflns_av_R_equivalents 0.0337
_diffrn_reflns_av_unetI/netI 0.0267
_diffrn_reflns_Laue_measured_fraction_full 0.999
_diffrn_reflns_Laue_measured_fraction_max 0.999
_diffrn_reflns_limit_h_max 9
_diffrn_reflns_limit_h_min -9
_diffrn_reflns_limit_k_max 11
_diffrn_reflns_limit_k_min -11
_diffrn_reflns_limit_l_max 25
_diffrn_reflns_limit_l_min -25
_diffrn_reflns_number 17540
_diffrn_reflns_point_group_measured_fraction_full 0.999
_diffrn_reflns_point_group_measured_fraction_max 0.999
_diffrn_reflns_theta_full 25.242
_diffrn_reflns_theta_max 26.993
_diffrn_reflns_theta_min 2.686
_diffrn_source 'fine-focus sealed X-ray tube'
_exptl_absorpt_coefficient_mu 11.243
_exptl_absorpt_correction_T_max 0.987
_exptl_absorpt_correction_T_min 0.928
_exptl_absorpt_correction_type analytical
_exptl_crystal_colour brown
_exptl_crystal_density_diffrn 2.821
_exptl_crystal_description prism
_exptl_crystal_F_000 892
_exptl_crystal_size_max 0.15
_exptl_crystal_size_mid 0.11
_exptl_crystal_size_min 0.08
_refine_diff_density_max 2.337
_refine_diff_density_min -1.570
_refine_diff_density_rms 0.209
_refine_ls_extinction_method none
_refine_ls_goodness_of_fit_ref 1.091
_refine_ls_hydrogen_treatment constr
_refine_ls_matrix_type full
_refine_ls_number_parameters 225
_refine_ls_number_reflns 5152
_refine_ls_number_restraints 0
_refine_ls_restrained_S_all 1.091
_refine_ls_R_factor_all 0.0291
_refine_ls_R_factor_gt 0.0276
_refine_ls_shift/su_max 0.002
_refine_ls_shift/su_mean 0.000
_refine_ls_structure_factor_coef Fsqd
_refine_ls_weighting_details 'w=1/[\s^2^(Fo^2^)+(0.0377P)^2^+2.8689P] where P=(Fo^2^+2Fc^2^)/3'
_refine_ls_weighting_scheme calc
_refine_ls_wR_factor_gt 0.0703
_refine_ls_wR_factor_ref 0.0713
_reflns_Friedel_coverage 0.000
_reflns_number_gt 4934
_reflns_number_total 5152
_reflns_threshold_expression 'I > 2\s(I)'
_cod_data_source_file c9dt04221k2.cif
_cod_data_source_block 2ver0-12448-eaa152
_cod_database_code 7703145
_shelx_shelxl_version_number 2014/7
_shelx_space_group_comment
;
The symmetry employed for this shelxl refinement is uniquely defined
by the following loop, which should always be used as a source of
symmetry information in preference to the above space-group names.
They are only intended as comments.
;
_olex2_refinement_description
;
1. Others
 Fixed Uiso: H1A(0.032) H1B(0.032) H5A(0.027) H5B(0.027) H7A(0.031) H7B(0.031)
 H8A(0.052) H8B(0.052) H8C(0.052) H6A(0.049) H6B(0.049) H6C(0.049) H4A(0.047)
 H4B(0.047) H4C(0.047) H3A(0.027) H3B(0.027) H2A(0.058) H2B(0.058) H2C(0.058)
 Fixed X: H1A(0.8544) H1B(1.0325) H5A(0.8596) H5B(0.6767) H7A(0.7633)
 H7B(0.8838) H8A(1.0267) H8B(1.1476) H8C(1.0933) H6A(0.5787) H6B(0.6613)
 H6C(0.4772) H4A(0.4424) H4B(0.3514) H4C(0.5515) H3A(0.4958) H3B(0.6117)
 H2A(1.0275) H2B(1.0537) H2C(0.848)
 Fixed Y: H1A(-0.1666) H1B(-0.156) H5A(-0.1521) H5B(-0.1529) H7A(0.2171)
 H7B(0.2056) H8A(-0.0065) H8B(-0.0153) H8C(0.1384) H6A(-0.0633) H6B(0.0767)
 H6C(0.0852) H4A(-0.0292) H4B(0.1189) H4C(-0.0248) H3A(0.2048) H3B(0.2022)
 H2A(0.0622) H2B(-0.0931) H2C(0.0528)
 Fixed Z: H1A(0.2563) H1B(0.204) H5A(0.1151) H5B(0.1675) H7A(0.1175)
 H7B(0.1765) H8A(0.0653) H8B(0.1241) H8C(0.0728) H6A(0.0613) H6B(0.0566)
 H6C(0.1105) H4A(0.2481) H4B(0.2976) H4C(0.3084) H3A(0.1965) H3B(0.2557)
 H2A(0.2627) H2B(0.3124) H2C(0.315)
;
_olex2_submission_special_instructions 'No special instructions were received'

loop_
_space_group_symop_operation_xyz
'x, y, z'
'-x, -y, -z'

loop_
_atom_site_label
_atom_site_type_symbol
_atom_site_fract_x
_atom_site_fract_y
_atom_site_fract_z
_atom_site_U_iso_or_equiv
_atom_site_adp_type
_atom_site_occupancy
_atom_site_site_symmetry_order
_atom_site_calc_flag
_atom_site_refinement_flags_posn
Pt1 Pt -0.38371(2) 0.48154(2) 0.90556(2) 0.01086(6) Uani 1 1 d .
I3 I -0.08699(4) 0.54414(4) 0.83884(2) 0.01396(8) Uani 1 1 d .
I2 I -0.46160(4) 0.39273(4) 0.79612(2) 0.01447(8) Uani 1 1 d .
I1 I -0.31549(4) 0.55892(4) 1.01915(2) 0.01558(8) Uani 1 1 d .
I1S I 0.05363(5) 0.51451(5) 0.66249(2) 0.02912(10) Uani 1 1 d .
N1 N 0.7713(6) 0.0254(5) 0.1862(2) 0.0179(9) Uiso 1 1 d .
F3S F 0.4770(7) 0.3841(8) 0.3624(2) 0.0802(18) Uani 1 1 d .
F1S F 0.1364(7) 0.7569(6) 0.5383(2) 0.0581(12) Uani 1 1 d .
C1 C 0.9123(8) -0.0910(7) 0.2326(3) 0.0263(12) Uani 1 1 d .
H1A H 0.8544 -0.1666 0.2563 0.032 Uiso 1 1 calc R
H1B H 1.0325 -0.1560 0.2040 0.032 Uiso 1 1 calc R
F2S F 0.3242(8) 0.6986(8) 0.4088(2) 0.0762(16) Uani 1 1 d .
F5S F 0.2408(9) 0.1931(6) 0.5738(2) 0.0708(16) Uani 1 1 d .
C5 C 0.7343(8) -0.0818(6) 0.1394(3) 0.0229(11) Uani 1 1 d .
H5A H 0.8596 -0.1521 0.1151 0.027 Uiso 1 1 calc R
H5B H 0.6767 -0.1529 0.1675 0.027 Uiso 1 1 calc R
F4S F 0.4292(10) 0.1358(7) 0.4440(3) 0.093(2) Uani 1 1 d .
C7 C 0.8594(8) 0.1411(6) 0.1449(3) 0.0259(12) Uani 1 1 d .
H7A H 0.7633 0.2171 0.1175 0.031 Uiso 1 1 calc R
H7B H 0.8838 0.2056 0.1765 0.031 Uiso 1 1 calc R
C8 C 1.0492(9) 0.0567(8) 0.0974(4) 0.0344(14) Uani 1 1 d .
H8A H 1.0267 -0.0065 0.0653 0.052 Uiso 1 1 calc GR
H8B H 1.1476 -0.0153 0.1241 0.052 Uiso 1 1 calc GR
H8C H 1.0933 0.1384 0.0728 0.052 Uiso 1 1 calc GR
C6 C 0.6007(9) 0.0128(7) 0.0872(3) 0.0326(14) Uani 1 1 d .
H6A H 0.5787 -0.0633 0.0613 0.049 Uiso 1 1 calc GR
H6B H 0.6613 0.0767 0.0566 0.049 Uiso 1 1 calc GR
H6C H 0.4772 0.0852 0.1105 0.049 Uiso 1 1 calc GR
C4 C 0.4717(8) 0.0410(7) 0.2748(3) 0.0313(13) Uani 1 1 d .
H4A H 0.4424 -0.0292 0.2481 0.047 Uiso 1 1 calc GR
H4B H 0.3514 0.1189 0.2976 0.047 Uiso 1 1 calc GR
H4C H 0.5515 -0.0248 0.3084 0.047 Uiso 1 1 calc GR
C3 C 0.5819(8) 0.1328(6) 0.2279(3) 0.0223(11) Uani 1 1 d .
H3A H 0.4958 0.2048 0.1965 0.027 Uiso 1 1 calc R
H3B H 0.6117 0.2022 0.2557 0.027 Uiso 1 1 calc R
C4S C 0.3794(11) 0.4137(13) 0.4260(4) 0.059(2) Uani 1 1 d .
C1S C 0.1850(9) 0.4770(9) 0.5594(3) 0.0355(15) Uani 1 1 d .
C6S C 0.2593(11) 0.3191(10) 0.5342(3) 0.0465(19) Uani 1 1 d .
C2 C 0.9652(9) -0.0099(9) 0.2855(4) 0.0387(16) Uani 1 1 d .
H2A H 1.0275 0.0622 0.2627 0.058 Uiso 1 1 calc GR
H2B H 1.0537 -0.0931 0.3124 0.058 Uiso 1 1 calc GR
H2C H 0.8480 0.0528 0.3150 0.058 Uiso 1 1 calc GR
C2S C 0.2071(10) 0.6028(10) 0.5160(3) 0.0450(18) Uani 1 1 d .
C3S C 0.3050(11) 0.5731(12) 0.4483(4) 0.056(2) Uani 1 1 d .
C5S C 0.3561(12) 0.2898(12) 0.4677(4) 0.061(3) Uani 1 1 d .

loop_
_atom_site_aniso_label
_atom_site_aniso_U_11
_atom_site_aniso_U_22
_atom_site_aniso_U_33
_atom_site_aniso_U_23
_atom_site_aniso_U_13
_atom_site_aniso_U_12
Pt1 0.01014(10) 0.01093(10) 0.01250(11) -0.00030(7) -0.00226(7) -0.00485(7)
I3 0.01169(14) 0.01536(15) 0.01622(16) -0.00272(12) -0.00006(11) -0.00696(12)
I2 0.01421(15) 0.01531(15) 0.01570(16) -0.00353(12) -0.00209(12) -0.00689(12)
I1 0.01548(15) 0.02330(17) 0.01324(16) -0.00030(12) -0.00258(12) -0.01295(13)
I1S 0.0282(2) 0.0328(2) 0.01841(18) -0.00204(15) -0.00172(14) -0.00352(16)
F3S 0.058(3) 0.133(5) 0.022(2) -0.002(3) 0.000(2) -0.010(3)
F1S 0.069(3) 0.066(3) 0.038(2) 0.016(2) -0.007(2) -0.029(3)
C1 0.017(2) 0.019(3) 0.039(3) 0.002(2) -0.011(2) 0.000(2)
F2S 0.072(3) 0.119(5) 0.037(3) 0.024(3) -0.009(2) -0.042(3)
F5S 0.103(4) 0.046(3) 0.038(3) -0.012(2) -0.003(3) -0.001(3)
C5 0.022(3) 0.011(2) 0.039(3) -0.004(2) -0.009(2) -0.008(2)
F4S 0.110(5) 0.077(4) 0.042(3) -0.027(3) 0.004(3) 0.016(3)
C7 0.027(3) 0.015(2) 0.041(3) -0.003(2) -0.002(2) -0.014(2)
C8 0.033(3) 0.032(3) 0.044(4) -0.005(3) 0.003(3) -0.022(3)
C6 0.029(3) 0.024(3) 0.047(4) -0.007(3) -0.016(3) -0.006(2)
C4 0.021(3) 0.026(3) 0.046(4) -0.007(3) 0.005(3) -0.011(2)
C3 0.019(2) 0.013(2) 0.034(3) -0.004(2) -0.005(2) -0.003(2)
C4S 0.030(4) 0.096(7) 0.028(4) -0.005(4) -0.004(3) 0.002(4)
C1S 0.027(3) 0.054(4) 0.016(3) -0.002(3) -0.005(2) -0.004(3)
C6S 0.041(4) 0.061(5) 0.018(3) -0.011(3) -0.004(3) 0.004(3)
C2 0.027(3) 0.044(4) 0.044(4) -0.010(3) -0.016(3) -0.005(3)
C2S 0.032(4) 0.067(5) 0.027(3) 0.003(3) -0.006(3) -0.010(3)
C3S 0.039(4) 0.096(7) 0.024(3) 0.026(4) -0.009(3) -0.023(4)
C5S 0.053(5) 0.074(6) 0.028(4) -0.014(4) -0.005(3) 0.008(4)

loop_
_atom_type_symbol
_atom_type_description
_atom_type_scat_dispersion_real
_atom_type_scat_dispersion_imag
_atom_type_scat_source
C C 0.0033 0.0016 'International Tables Vol C Tables 4.2.6.8 and 6.1.1.4'
H H 0.0000 0.0000 'International Tables Vol C Tables 4.2.6.8 and 6.1.1.4'
F F 0.0171 0.0103 'International Tables Vol C Tables 4.2.6.8 and 6.1.1.4'
I I -0.4742 1.8119 'International Tables Vol C Tables 4.2.6.8 and 6.1.1.4'
N N 0.0061 0.0033 'International Tables Vol C Tables 4.2.6.8 and 6.1.1.4'
Pt Pt -1.7033 8.3905 'International Tables Vol C Tables 4.2.6.8 and 6.1.1.4'

loop_
_geom_angle_atom_site_label_1
_geom_angle_atom_site_label_2
_geom_angle_atom_site_label_3
_geom_angle
_geom_angle_site_symmetry_1
_geom_angle_site_symmetry_3
I3 Pt1 I2 93.235(11) . .
I1 Pt1 I3 174.244(12) 2_467 .
I1 Pt1 I3 89.821(11) . .
I1 Pt1 I2 91.845(11) 2_467 .
I1 Pt1 I2 176.584(12) . .
I1 Pt1 I1 85.177(11) . 2_467
Pt1 I1 Pt1 94.823(11) . 2_467
C1 N1 C7 110.6(4) . .
C5 N1 C1 106.5(4) . .
C5 N1 C7 111.0(4) . .
C3 N1 C1 111.0(4) . .
C3 N1 C5 111.2(4) . .
C3 N1 C7 106.7(4) . .
N1 C1 H1A 108.4 . .
N1 C1 H1B 108.4 . .
H1A C1 H1B 107.5 . .
C2 C1 N1 115.5(5) . .
C2 C1 H1A 108.4 . .
C2 C1 H1B 108.4 . .
N1 C5 H5A 108.6 . .
N1 C5 H5B 108.6 . .
H5A C5 H5B 107.6 . .
C6 C5 N1 114.5(4) . .
C6 C5 H5A 108.6 . .
C6 C5 H5B 108.6 . .
N1 C7 H7A 108.5 . .
N1 C7 H7B 108.5 . .
H7A C7 H7B 107.5 . .
C8 C7 N1 114.9(4) . .
C8 C7 H7A 108.5 . .
C8 C7 H7B 108.5 . .
C7 C8 H8A 109.5 . .
C7 C8 H8B 109.5 . .
C7 C8 H8C 109.5 . .
H8A C8 H8B 109.5 . .
H8A C8 H8C 109.5 . .
H8B C8 H8C 109.5 . .
C5 C6 H6A 109.5 . .
C5 C6 H6B 109.5 . .
C5 C6 H6C 109.5 . .
H6A C6 H6B 109.5 . .
H6A C6 H6C 109.5 . .
H6B C6 H6C 109.5 . .
H4A C4 H4B 109.5 . .
H4A C4 H4C 109.5 . .
H4B C4 H4C 109.5 . .
C3 C4 H4A 109.5 . .
C3 C4 H4B 109.5 . .
C3 C4 H4C 109.5 . .
N1 C3 C4 115.4(4) . .
N1 C3 H3A 108.4 . .
N1 C3 H3B 108.4 . .
C4 C3 H3A 108.4 . .
C4 C3 H3B 108.4 . .
H3A C3 H3B 107.5 . .
F3S C4S C3S 118.7(9) . .
F3S C4S C5S 120.5(9) . .
C5S C4S C3S 120.9(7) . .
C6S C1S I1S 119.5(5) . .
C2S C1S I1S 122.2(5) . .
C2S C1S C6S 118.2(6) . .
F5S C6S C1S 120.7(6) . .
F5S C6S C5S 118.7(7) . .
C5S C6S C1S 120.6(8) . .
C1 C2 H2A 109.5 . .
C1 C2 H2B 109.5 . .
C1 C2 H2C 109.5 . .
H2A C2 H2B 109.5 . .
H2A C2 H2C 109.5 . .
H2B C2 H2C 109.5 . .
F1S C2S C1S 120.0(6) . .
F1S C2S C3S 118.8(7) . .
C1S C2S C3S 121.2(8) . .
F2S C3S C4S 122.7(7) . .
F2S C3S C2S 118.8(9) . .
C4S C3S C2S 118.5(8) . .
F4S C5S C6S 120.0(9) . .
C4S C5S F4S 119.3(7) . .
C4S C5S C6S 120.7(8) . .

loop_
_geom_bond_atom_site_label_1
_geom_bond_atom_site_label_2
_geom_bond_distance
_geom_bond_site_symmetry_2
Pt1 I3 2.5964(3) .
Pt1 I2 2.6004(3) .
Pt1 I1 2.5964(3) .
Pt1 I1 2.5964(4) 2_467
I1 Pt1 2.5964(4) 2_467
I1S C1S 2.101(6) .
N1 C1 1.515(6) .
N1 C5 1.515(7) .
N1 C7 1.519(7) .
N1 C3 1.511(7) .
F3S C4S 1.334(8) .
F1S C2S 1.340(9) .
C1 H1A 0.9700 .
C1 H1B 0.9700 .
C1 C2 1.509(8) .
F2S C3S 1.328(10) .
F5S C6S 1.330(10) .
C5 H5A 0.9700 .
C5 H5B 0.9700 .
C5 C6 1.512(8) .
F4S C5S 1.348(10) .
C7 H7A 0.9700 .
C7 H7B 0.9700 .
C7 C8 1.515(8) .
C8 H8A 0.9600 .
C8 H8B 0.9600 .
C8 H8C 0.9600 .
C6 H6A 0.9600 .
C6 H6B 0.9600 .
C6 H6C 0.9600 .
C4 H4A 0.9600 .
C4 H4B 0.9600 .
C4 H4C 0.9600 .
C4 C3 1.514(8) .
C3 H3A 0.9700 .
C3 H3B 0.9700 .
C4S C3S 1.381(13) .
C4S C5S 1.347(14) .
C1S C6S 1.390(10) .
C1S C2S 1.375(10) .
C6S C5S 1.383(10) .
C2 H2A 0.9600 .
C2 H2B 0.9600 .
C2 H2C 0.9600 .
C2S C3S 1.406(10) .
